data_7019807
loop_
_publ_author_name
'Gabb, David'
'Pradeep, Chullikkattil P.'
'Miras, Haralampos N.'
'Mitchell, Scott G.'
'Long, De-Liang'
'Cronin, Leroy'

_publ_section_title
;
 Organic-soluble lacunary {M(2)(P(2)W(15))(2)} polyoxometalate sandwiches
 showing a previously unseen \a\b\b\a isomerism.
;
_journal_issue 33
_journal_name_full 'Dalton transactions (Cambridge, England : 2003)'
_journal_page_first 10000
_journal_page_last 10005
_journal_paper_doi 10.1039/c2dt30616f
_journal_volume 41
_journal_year 2012
_chemical_formula_sum 'C134 H309 Co2 N11 O112 P4 W30'
_chemical_formula_weight 9624.16
_chemical_name_systematic
;
?
;
_space_group_IT_number 15
_symmetry_cell_setting monoclinic
_symmetry_space_group_name_Hall '-C 2yc'
_symmetry_space_group_name_H-M 'C 1 2/c 1'
_atom_sites_solution_hydrogens none
_atom_sites_solution_primary direct
_atom_sites_solution_secondary difmap
_audit_creation_method SHELXL-97
_cell_angle_alpha 90.00
_cell_angle_beta 100.074(2)
_cell_angle_gamma 90.00
_cell_formula_units_Z 4
_cell_length_a 29.5229(5)
_cell_length_b 29.3096(4)
_cell_length_c 30.8213(5)
_cell_measurement_reflns_used 37345
_cell_measurement_temperature 150(2)
_cell_measurement_theta_max 68.0
_cell_measurement_theta_min 3.01
_cell_volume 26258.6(7)
_computing_cell_refinement
;
CrysAlisPro, Oxford Diffraction Ltd.,
Version 1.171.33.55 (release 05-01-2010 CrysAlis171 .NET)
(compiled Jan 5 2010,16:28:46)
;
_computing_data_collection
;
CrysAlisPro, Oxford Diffraction Ltd.,
Version 1.171.33.55 (release 05-01-2010 CrysAlis171 .NET)
(compiled Jan 5 2010,16:28:46)
;
_computing_data_reduction
;
CrysAlisPro, Oxford Diffraction Ltd.,
Version 1.171.33.55 (release 05-01-2010 CrysAlis171 .NET)
(compiled Jan 5 2010,16:28:46)
;
_computing_structure_refinement 'SHELXL-97 (Sheldrick, 2008)'
_computing_structure_solution 'SHELXS-97 (Sheldrick, 2008)'
_diffrn_ambient_temperature 150(2)
_diffrn_measured_fraction_theta_full 0.990
_diffrn_measured_fraction_theta_max 0.990
_diffrn_measurement_device_type 'Xcalibur, Atlas, Gemini ultra'
_diffrn_measurement_method '\w & \p scans'
_diffrn_radiation_monochromator graphite
_diffrn_radiation_source 'fine-focus sealed tube'
_diffrn_radiation_type CuK\a
_diffrn_radiation_wavelength 1.54184
_diffrn_reflns_av_R_equivalents 0.0687
_diffrn_reflns_av_sigmaI/netI 0.0359
_diffrn_reflns_limit_h_max 35
_diffrn_reflns_limit_h_min -35
_diffrn_reflns_limit_k_max 34
_diffrn_reflns_limit_k_min -35
_diffrn_reflns_limit_l_max 37
_diffrn_reflns_limit_l_min -35
_diffrn_reflns_number 96962
_diffrn_reflns_theta_full 68.09
_diffrn_reflns_theta_max 68.09
_diffrn_reflns_theta_min 3.02
_diffrn_standards_decay_% none
_exptl_absorpt_coefficient_mu 25.371
_exptl_absorpt_correction_T_max 0.0677
_exptl_absorpt_correction_T_min 0.0408
_exptl_absorpt_correction_type analytical
_exptl_absorpt_process_details
;
CrysAlisPro, Oxford Diffraction Ltd.,
Version 1.171.33.55 (release 05-01-2010 CrysAlis171 .NET)
(compiled Jan 5 2010,16:28:46)
Analytical numeric absorption correction using a multifaceted crystal
model based on expressions derived by R.C. Clark & J.S. Reid.
(Clark, R. C. & Reid, J. S. (1995). Acta Cryst. A51, 887-897)
;
_exptl_crystal_colour purple
_exptl_crystal_density_diffrn 2.434
_exptl_crystal_density_method 'not measured'
_exptl_crystal_description block
_exptl_crystal_F_000 17680
_exptl_crystal_size_max 0.35
_exptl_crystal_size_mid 0.28
_exptl_crystal_size_min 0.23
_refine_diff_density_max 4.07
_refine_diff_density_min -1.49
_refine_diff_density_rms 0.54
_refine_ls_extinction_coef none
_refine_ls_extinction_method none
_refine_ls_goodness_of_fit_ref 1.022
_refine_ls_hydrogen_treatment none
_refine_ls_matrix_type full
_refine_ls_number_parameters 922
_refine_ls_number_reflns 23716
_refine_ls_number_restraints 40
_refine_ls_restrained_S_all 1.022
_refine_ls_R_factor_all 0.0886
_refine_ls_R_factor_gt 0.0807
_refine_ls_shift/su_max 0.003
_refine_ls_shift/su_mean 0.000
_refine_ls_structure_factor_coef Fsqd
_refine_ls_weighting_details 'calc w=1/[\s^2^(Fo^2^)+(0.1662P)^2^+0.0000P] where P=(Fo^2^+2Fc^2^)/3'
_refine_ls_weighting_scheme calc
_refine_ls_wR_factor_gt 0.2014
_refine_ls_wR_factor_ref 0.2114
_reflns_number_gt 18827
_reflns_number_total 23716
_reflns_threshold_expression >2\s(I)
_cod_data_source_file c2dt30616f.txt
_cod_data_source_block pc818
_cod_depositor_comments
;
The following automatic conversions were performed:

'_symmetry_cell_setting' value 'Monoclinic' changed to 'monoclinic'
according to /home/saulius/struct/CIF-dictionaries/cif_core.dic
dictionary named 'cif_core.dic' version 2.4.1 from 2010-06-29.

Automatic conversion script
Id: cif_fix_values 1891 2012-01-12 08:04:46Z andrius 
;
_cod_original_sg_symbol_H-M C2/c
_cod_database_code 7019807

loop_
_symmetry_equiv_pos_as_xyz
'x, y, z'
'-x, y, -z+1/2'
'x+1/2, y+1/2, z'
'-x+1/2, y+1/2, -z+1/2'
'-x, -y, -z'
'x, -y, z-1/2'
'-x+1/2, -y+1/2, -z'
'x+1/2, -y+1/2, z-1/2'

loop_
_atom_site_label
_atom_site_type_symbol
_atom_site_fract_x
_atom_site_fract_y
_atom_site_fract_z
_atom_site_U_iso_or_equiv
_atom_site_adp_type
_atom_site_occupancy
_atom_site_symmetry_multiplicity
_atom_site_calc_flag
_atom_site_refinement_flags
W1 W 0.309059(17) 1.158047(18) 1.089031(17) 0.06257(14) Uani 1 1 d .
W2 W 0.362303(18) 1.007527(18) 1.016545(19) 0.06434(14) Uani 1 1 d .
W3 W 0.189389(19) 1.129225(18) 0.870928(18) 0.06528(14) Uani 1 1 d .
W4 W 0.305010(19) 1.028271(19) 1.099989(18) 0.06643(14) Uani 1 1 d .
W5 W 0.304349(18) 1.126494(18) 0.890695(18) 0.06420(14) Uani 1 1 d .
W6 W 0.182799(18) 1.153523(19) 1.067088(19) 0.06578(14) Uani 1 1 d .
W7 W 0.185082(19) 1.001576(18) 0.883827(19) 0.06682(15) Uani 1 1 d .
W8 W 0.300726(19) 0.999463(18) 0.903437(18) 0.06503(14) Uani 1 1 d .
W9 W 0.366166(16) 1.135805(17) 1.006353(18) 0.06159(14) Uani 1 1 d .
W10 W 0.126929(17) 1.154520(18) 0.96187(2) 0.06605(15) Uani 1 1 d .
W11 W 0.121763(18) 1.024812(19) 0.97358(2) 0.06900(15) Uani 1 1 d .
W12 W 0.17835(2) 1.02564(2) 1.07819(2) 0.07018(15) Uani 1 1 d .
W13 W 0.17805(2) 0.91078(2) 0.96391(2) 0.07611(17) Uani 1 1 d .
W14 W 0.24116(2) 0.91982(2) 1.06683(2) 0.07759(17) Uani 1 1 d .
W15 W 0.29438(2) 0.903426(19) 0.97974(2) 0.07340(16) Uani 1 1 d .
Co1 Co 0.30302(6) 1.24828(6) 1.00960(6) 0.0592(4) Uani 1 1 d .
P1 P 0.24251(9) 1.01083(9) 0.99269(9) 0.0591(5) Uani 1 1 d .
P2 P 0.24709(9) 1.15439(9) 0.97991(9) 0.0574(5) Uani 1 1 d .
O1 O 0.2375(3) 0.8862(4) 0.9517(3) 0.089(3) Uani 1 1 d .
O2 O 0.1409(3) 0.9578(3) 0.9755(4) 0.079(2) Uani 1 1 d .
O3 O 0.2407(3) 0.9572(3) 0.9983(3) 0.073(2) Uani 1 1 d .
O4 O 0.2416(3) 1.0363(3) 1.0993(3) 0.0717(19) Uani 1 1 d .
O5 O 0.2852(4) 0.9625(3) 1.0883(3) 0.076(2) Uani 1 1 d .
O6 O 0.3386(3) 0.9489(3) 1.0079(3) 0.074(2) Uani 1 1 d .
O7 O 0.2946(3) 0.9415(3) 0.9282(3) 0.0689(18) Uani 1 1 d .
O8 O 0.1865(3) 0.9454(3) 0.9112(3) 0.074(2) Uani 1 1 d .
O9 O 0.2431(3) 0.9925(3) 0.8646(3) 0.0687(18) Uani 1 1 d .
O10 O 0.3357(3) 0.9864(3) 0.8665(3) 0.077(2) Uani 1 1 d .
O11 O 0.3415(3) 1.0163(3) 0.9545(3) 0.0694(18) Uani 1 1 d .
O12 O 0.3598(3) 1.0092(3) 1.0775(3) 0.073(2) Uani 1 1 d .
O13 O 0.2953(3) 1.0648(3) 0.8893(3) 0.073(2) Uani 1 1 d .
O14 O 0.2430(3) 1.0197(3) 0.9440(3) 0.0657(17) Uani 1 1 d .
O15 O 0.2870(3) 1.0268(3) 1.0224(3) 0.0667(18) Uani 1 1 d .
O16 O 0.1991(3) 1.0296(3) 1.0065(3) 0.0686(18) Uani 1 1 d .
O17 O 0.1449(3) 1.0241(3) 0.9197(3) 0.0720(19) Uani 1 1 d .
O18 O 0.1500(3) 0.9897(3) 0.8349(3) 0.079(2) Uani 1 1 d .
O19 O 0.1947(3) 1.0677(3) 0.8715(3) 0.0691(19) Uani 1 1 d .
O20 O 0.1736(3) 1.0899(3) 1.0692(3) 0.0698(19) Uani 1 1 d .
O21 O 0.1224(3) 1.0869(3) 0.9749(3) 0.071(2) Uani 1 1 d .
O22 O 0.0644(3) 1.0136(4) 0.9564(4) 0.087(3) Uani 1 1 d .
O23 O 0.4194(3) 0.9966(3) 1.0200(3) 0.077(2) Uani 1 1 d .
O24 O 0.3262(3) 1.0206(3) 1.1548(3) 0.080(2) Uani 1 1 d .
O25 O 0.3667(3) 1.0743(3) 1.0169(3) 0.0670(18) Uani 1 1 d .
O26 O 0.3151(3) 1.0889(3) 1.0930(3) 0.0681(18) Uani 1 1 d .
O27 O 0.2468(3) 1.1339(3) 0.9336(3) 0.0629(16) Uani 1 1 d .
O28 O 0.3430(3) 1.1262(3) 0.9449(3) 0.0667(18) Uani 1 1 d .
O29 O 0.2909(3) 1.1378(3) 1.0118(3) 0.0641(17) Uani 1 1 d .
O30 O 0.3397(3) 1.1314(3) 0.8529(4) 0.078(2) Uani 1 1 d .
O31 O 0.4230(3) 1.1460(3) 1.0054(3) 0.075(2) Uani 1 1 d .
O32 O 0.3658(3) 1.1524(3) 1.0656(3) 0.0665(18) Uani 1 1 d .
O33 O 0.3304(3) 1.1691(3) 1.1433(3) 0.076(2) Uani 1 1 d .
O34 O 0.2458(3) 1.1465(3) 1.0885(3) 0.0676(18) Uani 1 1 d .
O35 O 0.3499(3) 1.2033(3) 0.9908(3) 0.0650(17) Uani 1 1 d .
O36 O 0.2986(3) 1.2146(3) 1.0676(3) 0.0646(17) Uani 1 1 d .
O37 O 0.1615(3) 1.1702(3) 1.1129(3) 0.079(2) Uani 1 1 d .
O38 O 0.1998(3) 1.2158(3) 1.0503(3) 0.0659(17) Uani 1 1 d .
O39 O 0.0688(3) 1.1599(3) 0.9431(4) 0.080(2) Uani 1 1 d .
O40 O 0.2481(3) 1.2076(3) 0.9761(3) 0.0659(17) Uani 1 1 d .
O41 O 0.2469(3) 1.1418(3) 0.8527(3) 0.0720(19) Uani 1 1 d .
O42 O 0.1897(3) 1.2021(3) 0.8802(3) 0.0719(19) Uani 1 1 d .
O43 O 0.1490(3) 1.1326(3) 0.9104(3) 0.0711(19) Uani 1 1 d .
O44 O 0.1475(3) 1.2115(3) 0.9552(3) 0.072(2) Uani 1 1 d .
O45 O 0.1555(4) 1.1371(3) 0.8209(3) 0.081(2) Uani 1 1 d .
O46 O 0.1945(4) 0.9635(3) 1.0739(3) 0.079(2) Uani 1 1 d .
O47 O 0.1568(3) 1.0205(3) 1.1261(3) 0.077(2) Uani 1 1 d .
O48 O 0.1235(3) 1.0174(3) 1.0361(3) 0.078(2) Uani 1 1 d .
O49 O 0.1938(4) 0.8899(4) 1.0220(4) 0.075(3) Uiso 0.80 1 d P
O50 O 0.2845(4) 0.8879(4) 1.0372(4) 0.074(2) Uiso 0.80 1 d P
O51 O 0.1405(4) 0.8700(4) 0.9415(4) 0.092(3) Uani 1 1 d .
O52 O 0.2032(3) 1.1395(3) 0.9970(3) 0.0662(17) Uani 1 1 d .
O53 O 0.1277(3) 1.1621(3) 1.0246(3) 0.073(2) Uani 1 1 d .
O54 O 0.3098(3) 1.1974(3) 0.9029(3) 0.0701(19) Uani 1 1 d .
O55 O 0.2407(5) 0.8837(4) 1.1100(4) 0.098(3) Uani 1 1 d .
O56 O 0.3291(4) 0.8585(3) 0.9696(4) 0.084(2) Uani 1 1 d .
N1 N 0.2439(7) 1.0441(7) 0.7369(5) 0.078(6) Uani 0.50 1 d PD
N2 N 0.4586(4) 0.9193(3) 0.9155(4) 0.078(3) Uani 1 1 d D
N3 N -0.0116(7) 0.8879(9) 0.9253(9) 0.093(8) Uani 0.50 1 d PD
N4 N 0.2537(4) 1.2533(4) 0.8559(4) 0.075(2) Uiso 1 1 d .
C1 C 0.2437(11) 1.0004(8) 0.7117(10) 0.071(7) Uiso 0.40 1 d PD
C2 C 0.240(2) 0.9571(12) 0.7374(15) 0.080(16) Uiso 0.20 1 d PD
C3 C 0.2438(15) 0.9188(15) 0.7054(15) 0.075(9) Uiso 0.30 1 d PD
C5 C 0.2013(8) 1.0477(11) 0.7578(9) 0.085(7) Uiso 0.50 1 d PD
C6 C 0.1578(9) 1.0540(15) 0.7246(11) 0.091(10) Uiso 0.40 1 d PD
C7 C 0.1153(10) 1.0523(14) 0.7460(12) 0.086(9) Uiso 0.40 1 d PD
C8 C 0.0719(14) 1.0594(19) 0.7127(16) 0.062(11) Uiso 0.20 1 d PD
C9 C 0.2474(14) 1.0839(10) 0.7064(11) 0.087(9) Uiso 0.40 1 d PD
C10 C 0.2524(19) 1.1293(14) 0.7302(18) 0.089(12) Uiso 0.30 1 d PD
C13 C 0.2870(8) 1.0437(12) 0.7723(9) 0.075(7) Uiso 0.40 1 d PD
C14 C 0.3322(9) 1.0435(16) 0.7559(12) 0.075(9) Uiso 0.30 1 d PD
C15 C 0.3736(9) 1.0430(12) 0.7911(11) 0.077(7) Uiso 0.40 1 d PD
C16 C 0.4179(11) 1.0404(14) 0.7741(14) 0.068(8) Uiso 0.30 1 d PD
C17 C 0.4741(5) 0.8836(5) 0.9505(4) 0.082(3) Uani 1 1 d D
C18 C 0.4457(5) 0.8833(6) 0.9879(5) 0.083(4) Uani 0.90 1 d PD
C19 C 0.4596(7) 0.8428(7) 1.0177(6) 0.084(5) Uani 0.70 1 d PD
C20 C 0.4357(8) 0.8425(10) 1.0570(7) 0.074(7) Uani 0.50 1 d PD
C21 C 0.4086(4) 0.9123(4) 0.8953(5) 0.079(3) Uani 1 1 d D
C22 C 0.3955(5) 0.8637(5) 0.8822(6) 0.089(4) Uani 0.90 1 d PD
C23 C 0.3460(5) 0.8613(7) 0.8574(7) 0.091(5) Uani 0.80 1 d PD
C24 C 0.3329(11) 0.8159(8) 0.8385(11) 0.086(7) Uiso 0.50 1 d PD
C25 C 0.4639(5) 0.9672(4) 0.9358(4) 0.079(3) Uani 1 1 d D
C26 C 0.4556(5) 1.0065(5) 0.9034(6) 0.089(4) Uani 1 1 d D
C27 C 0.4580(7) 1.0520(5) 0.9282(7) 0.078(5) Uani 0.70 1 d PD
C28 C 0.4501(9) 1.0924(6) 0.8980(8) 0.087(5) Uani 0.70 1 d PD
C29 C 0.4878(4) 0.9149(5) 0.8795(4) 0.058(3) Uani 0.70 1 d PD
C30 C 0.5392(4) 0.9203(7) 0.8940(5) 0.083(4) Uani 0.90 1 d PD
C31 C 0.5622(6) 0.9212(7) 0.8539(5) 0.076(4) Uani 0.70 1 d PD
C32 C 0.5525(10) 0.9656(8) 0.8293(9) 0.079(6) Uiso 0.50 1 d PD
C33 C -0.0586(9) 0.8976(12) 0.8992(9) 0.078(8) Uiso 0.40 1 d PD
C34 C -0.0682(12) 0.8776(13) 0.8536(10) 0.087(9) Uiso 0.40 1 d PD
C35 C -0.1089(13) 0.8958(15) 0.8220(12) 0.078(10) Uiso 0.30 1 d PD
C36 C -0.1195(18) 0.8768(18) 0.7761(14) 0.061(11) Uiso 0.20 1 d PD
C37 C -0.0074(11) 0.9159(13) 0.9664(9) 0.069(8) Uiso 0.30 1 d PD
C38 C 0.0348(9) 0.9049(10) 1.0001(9) 0.054(6) Uiso 0.30 1 d PD
C39 C 0.0410(10) 0.9356(10) 1.0395(9) 0.086(7) Uiso 0.50 1 d PD
C40 C 0.0769(12) 0.9259(15) 1.0795(12) 0.073(9) Uiso 0.30 1 d PD
C41 C 0.0255(17) 0.8841(17) 0.8983(19) 0.099(15) Uiso 0.30 1 d PD
C42 C 0.027(2) 0.9332(17) 0.885(2) 0.075(14) Uiso 0.20 1 d PD
C43 C 0.061(3) 0.941(3) 0.854(3) 0.10(2) Uiso 0.20 1 d PD
C49 C 0.2590(8) 1.2678(9) 0.8205(9) 0.021(5) Uiso 0.20 1 d P

loop_
_atom_site_aniso_label
_atom_site_aniso_U_11
_atom_site_aniso_U_22
_atom_site_aniso_U_33
_atom_site_aniso_U_23
_atom_site_aniso_U_13
_atom_site_aniso_U_12
W1 0.0658(3) 0.0615(3) 0.0582(3) -0.0012(2) 0.0047(2) 0.00536(19)
W2 0.0691(3) 0.0582(3) 0.0639(3) 0.0009(2) 0.0066(2) 0.0083(2)
W3 0.0724(3) 0.0597(3) 0.0600(3) -0.0005(2) 0.0011(2) 0.0041(2)
W4 0.0766(3) 0.0618(3) 0.0595(3) 0.0032(2) 0.0080(2) 0.0067(2)
W5 0.0722(3) 0.0610(3) 0.0592(3) 0.0016(2) 0.0109(2) 0.0051(2)
W6 0.0671(3) 0.0658(3) 0.0653(3) -0.0021(2) 0.0141(2) 0.0027(2)
W7 0.0733(3) 0.0603(3) 0.0640(3) -0.0043(2) 0.0043(2) 0.0011(2)
W8 0.0731(3) 0.0604(3) 0.0608(3) -0.0017(2) 0.0095(2) 0.0073(2)
W9 0.0605(2) 0.0588(3) 0.0640(3) 0.0001(2) 0.0067(2) 0.00540(18)
W10 0.0612(3) 0.0624(3) 0.0721(3) -0.0031(2) 0.0049(2) 0.00328(19)
W11 0.0664(3) 0.0629(3) 0.0769(3) -0.0023(2) 0.0103(2) -0.0026(2)
W12 0.0777(3) 0.0653(3) 0.0696(3) 0.0016(2) 0.0186(2) -0.0019(2)
W13 0.0865(4) 0.0602(3) 0.0810(4) -0.0013(2) 0.0128(3) -0.0050(2)
W14 0.1003(4) 0.0601(3) 0.0727(3) 0.0063(2) 0.0161(3) -0.0001(3)
W15 0.0880(3) 0.0576(3) 0.0734(3) -0.0002(2) 0.0110(3) 0.0053(2)
Co1 0.0601(8) 0.0543(9) 0.0620(10) 0.0010(7) 0.0067(7) 0.0064(6)
P1 0.0656(13) 0.0585(13) 0.0525(13) 0.0001(11) 0.0080(10) 0.0040(11)
P2 0.0597(12) 0.0577(13) 0.0535(13) -0.0020(10) 0.0068(10) 0.0031(10)
O1 0.075(5) 0.099(7) 0.086(6) -0.051(5) -0.004(4) 0.025(5)
O2 0.080(5) 0.066(5) 0.090(6) 0.000(4) 0.009(4) -0.002(4)
O3 0.074(4) 0.064(4) 0.076(5) 0.003(4) 0.005(4) -0.004(4)
O4 0.068(4) 0.073(5) 0.071(5) -0.007(4) 0.004(4) -0.001(4)
O5 0.104(6) 0.062(4) 0.061(4) 0.001(4) 0.011(4) 0.001(4)
O6 0.090(5) 0.058(4) 0.073(5) -0.001(4) 0.012(4) 0.004(4)
O7 0.086(5) 0.053(4) 0.065(4) 0.001(3) 0.007(4) 0.011(3)
O8 0.087(5) 0.066(5) 0.069(5) 0.003(4) 0.008(4) 0.007(4)
O9 0.069(4) 0.064(4) 0.069(5) -0.008(4) 0.003(3) 0.002(3)
O10 0.080(5) 0.071(5) 0.080(6) 0.000(4) 0.013(4) 0.012(4)
O11 0.077(4) 0.059(4) 0.071(5) 0.001(4) 0.009(4) 0.002(3)
O12 0.080(5) 0.065(4) 0.071(5) 0.008(4) 0.005(4) 0.011(4)
O13 0.086(5) 0.060(4) 0.076(5) 0.003(4) 0.020(4) 0.010(4)
O14 0.073(4) 0.058(4) 0.063(4) 0.001(3) 0.004(3) 0.003(3)
O15 0.072(4) 0.068(4) 0.059(4) -0.006(3) 0.010(3) 0.001(3)
O16 0.070(4) 0.069(5) 0.068(5) -0.002(4) 0.015(4) 0.003(3)
O17 0.068(4) 0.073(5) 0.073(5) 0.000(4) 0.008(4) 0.002(3)
O18 0.084(5) 0.069(5) 0.079(6) -0.008(4) 0.005(4) -0.005(4)
O19 0.082(5) 0.050(4) 0.072(5) 0.004(3) 0.003(4) 0.001(3)
O20 0.081(5) 0.055(4) 0.077(5) 0.006(4) 0.022(4) 0.005(3)
O21 0.065(4) 0.065(4) 0.083(5) 0.001(4) 0.009(4) -0.003(3)
O22 0.077(5) 0.080(6) 0.106(8) -0.007(5) 0.027(5) -0.012(4)
O23 0.082(5) 0.070(5) 0.076(5) -0.001(4) 0.003(4) 0.013(4)
O24 0.088(5) 0.079(5) 0.069(5) 0.003(4) 0.009(4) 0.012(4)
O25 0.080(5) 0.055(4) 0.065(4) 0.007(3) 0.011(4) 0.004(3)
O26 0.082(5) 0.059(4) 0.060(4) 0.004(3) 0.004(4) 0.005(3)
O27 0.067(4) 0.061(4) 0.060(4) -0.004(3) 0.012(3) 0.001(3)
O28 0.067(4) 0.072(5) 0.061(4) 0.003(4) 0.010(3) 0.008(3)
O29 0.066(4) 0.061(4) 0.065(4) -0.003(3) 0.012(3) 0.002(3)
O30 0.076(5) 0.067(5) 0.091(6) 0.001(4) 0.015(4) 0.001(4)
O31 0.076(5) 0.065(4) 0.084(6) 0.006(4) 0.015(4) 0.011(4)
O32 0.058(4) 0.077(5) 0.063(4) -0.006(4) 0.007(3) 0.002(3)
O33 0.080(5) 0.068(5) 0.075(5) -0.002(4) 0.002(4) 0.000(4)
O34 0.061(4) 0.068(4) 0.074(5) 0.000(4) 0.012(3) 0.006(3)
O35 0.073(4) 0.060(4) 0.063(4) -0.003(3) 0.014(3) -0.001(3)
O36 0.064(4) 0.058(4) 0.073(5) 0.001(3) 0.013(3) 0.008(3)
O37 0.086(5) 0.082(6) 0.072(5) -0.005(4) 0.019(4) 0.004(4)
O38 0.072(4) 0.055(4) 0.069(5) 0.001(3) 0.007(3) 0.001(3)
O39 0.064(4) 0.074(5) 0.099(7) -0.006(5) 0.009(4) -0.001(4)
O40 0.071(4) 0.062(4) 0.064(4) 0.003(3) 0.013(3) 0.009(3)
O41 0.080(5) 0.073(5) 0.061(4) -0.007(4) 0.005(4) 0.001(4)
O42 0.084(5) 0.061(4) 0.069(5) -0.006(4) 0.009(4) 0.002(4)
O43 0.070(4) 0.072(5) 0.067(5) -0.005(4) -0.001(4) 0.009(3)
O44 0.076(4) 0.062(4) 0.076(5) -0.007(4) 0.005(4) 0.009(3)
O45 0.099(6) 0.076(5) 0.067(5) 0.000(4) 0.009(4) 0.007(4)
O46 0.100(6) 0.061(4) 0.078(6) 0.006(4) 0.023(5) 0.002(4)
O47 0.088(5) 0.068(5) 0.079(5) 0.009(4) 0.024(4) 0.000(4)
O48 0.080(5) 0.068(5) 0.085(6) -0.006(4) 0.011(4) -0.015(4)
O51 0.104(7) 0.071(5) 0.103(8) -0.012(5) 0.022(6) -0.004(5)
O52 0.066(4) 0.062(4) 0.071(5) -0.002(4) 0.015(3) -0.003(3)
O53 0.063(4) 0.081(5) 0.072(5) -0.012(4) 0.000(4) 0.004(4)
O54 0.091(5) 0.061(4) 0.060(4) 0.002(3) 0.015(4) 0.003(4)
O55 0.126(9) 0.076(6) 0.090(7) 0.007(5) 0.016(6) -0.004(6)
O56 0.089(6) 0.060(5) 0.100(7) -0.002(5) 0.013(5) 0.007(4)
N1 0.104(15) 0.099(15) 0.033(8) -0.009(9) 0.013(8) -0.012(12)
N2 0.078(6) 0.071(6) 0.082(7) -0.008(5) 0.008(5) 0.007(5)
N3 0.058(10) 0.087(15) 0.13(2) -0.015(15) 0.015(12) 0.017(10)
C17 0.077(7) 0.088(9) 0.079(8) 0.005(7) 0.009(6) 0.022(6)
C18 0.074(8) 0.094(10) 0.079(9) -0.001(8) 0.013(7) 0.016(7)
C19 0.090(12) 0.086(12) 0.078(12) 0.016(10) 0.021(9) 0.007(9)
C20 0.069(12) 0.096(17) 0.061(12) 0.040(12) 0.022(10) 0.021(11)
C21 0.063(6) 0.078(8) 0.090(9) -0.014(7) 0.002(6) 0.011(5)
C22 0.078(8) 0.093(11) 0.087(10) -0.017(8) -0.010(7) 0.007(7)
C23 0.066(8) 0.101(13) 0.094(13) -0.016(10) -0.018(8) 0.009(8)
C25 0.087(8) 0.074(7) 0.074(7) -0.017(6) 0.007(6) 0.017(6)
C26 0.078(7) 0.080(8) 0.110(12) -0.009(8) 0.017(7) -0.002(6)
C27 0.086(10) 0.051(8) 0.100(14) -0.010(8) 0.019(10) 0.007(7)
C28 0.107(14) 0.052(9) 0.103(15) 0.007(9) 0.023(12) 0.012(9)
C29 0.060(7) 0.065(8) 0.048(7) 0.002(6) 0.005(5) 0.013(6)
C30 0.062(7) 0.108(12) 0.077(9) 0.004(8) 0.008(6) 0.003(7)
C31 0.060(8) 0.099(13) 0.067(10) 0.005(9) 0.005(7) 0.007(8)

loop_
_atom_type_symbol
_atom_type_description
_atom_type_scat_dispersion_real
_atom_type_scat_dispersion_imag
_atom_type_scat_source
W W -5.4734 5.5774 'International Tables Vol C Tables 4.2.6.8 and 6.1.1.4'
Co Co -2.3653 3.6143 'International Tables Vol C Tables 4.2.6.8 and 6.1.1.4'
P P 0.2955 0.4335 'International Tables Vol C Tables 4.2.6.8 and 6.1.1.4'
O O 0.0492 0.0322 'International Tables Vol C Tables 4.2.6.8 and 6.1.1.4'
N N 0.0311 0.0180 'International Tables Vol C Tables 4.2.6.8 and 6.1.1.4'
C C 0.0181 0.0091 'International Tables Vol C Tables 4.2.6.8 and 6.1.1.4'
H H 0.0000 0.0000 'International Tables Vol C Tables 4.2.6.8 and 6.1.1.4'

loop_
_geom_angle_atom_site_label_1
_geom_angle_atom_site_label_2
_geom_angle_atom_site_label_3
_geom_angle
_geom_angle_site_symmetry_1
_geom_angle_site_symmetry_3
O33 W1 O36 101.2(4) . .
O33 W1 O34 103.7(4) . .
O36 W1 O34 93.2(4) . .
O33 W1 O32 100.6(4) . .
O36 W1 O32 92.6(4) . .
O34 W1 O32 153.3(4) . .
O33 W1 O26 96.7(4) . .
O36 W1 O26 162.0(4) . .
O34 W1 O26 84.2(4) . .
O32 W1 O26 82.3(4) . .
O33 W1 O29 170.9(4) . .
O36 W1 O29 82.5(3) . .
O34 W1 O29 84.2(3) . .
O32 W1 O29 70.8(3) . .
O26 W1 O29 79.5(3) . .
O23 W2 O6 100.3(4) . .
O23 W2 O12 98.8(4) . .
O6 W2 O12 95.0(4) . .
O23 W2 O11 103.1(4) . .
O6 W2 O11 86.2(4) . .
O12 W2 O11 157.4(4) . .
O23 W2 O25 97.1(4) . .
O6 W2 O25 161.3(4) . .
O12 W2 O25 89.0(4) . .
O11 W2 O25 83.2(4) . .
O23 W2 O15 171.5(4) . .
O6 W2 O15 84.0(4) . .
O12 W2 O15 73.4(3) . .
O11 W2 O15 84.4(3) . .
O25 W2 O15 79.7(3) . .
O45 W3 O19 100.4(4) . .
O45 W3 O43 104.1(4) . .
O19 W3 O43 96.5(4) . .
O45 W3 O41 96.8(5) . .
O19 W3 O41 96.6(4) . .
O43 W3 O41 152.8(4) . .
O45 W3 O42 88.5(4) . .
O19 W3 O42 171.2(4) . .
O43 W3 O42 81.3(4) . .
O41 W3 O42 82.2(4) . .
O45 W3 O27 165.1(4) . .
O19 W3 O27 90.1(3) . .
O43 W3 O27 84.9(3) . .
O41 W3 O27 71.3(3) . .
O42 W3 O27 81.2(3) . .
O24 W4 O26 101.9(4) . .
O24 W4 O4 102.6(5) . .
O26 W4 O4 93.5(4) . .
O24 W4 O12 97.5(4) . .
O26 W4 O12 94.3(4) . .
O4 W4 O12 156.4(4) . .
O24 W4 O5 95.5(4) . .
O26 W4 O5 162.6(4) . .
O4 W4 O5 82.0(4) . .
O12 W4 O5 83.9(4) . .
O24 W4 O15 168.0(4) . .
O26 W4 O15 84.8(3) . .
O4 W4 O15 86.8(4) . .
O12 W4 O15 71.8(3) . .
O5 W4 O15 78.2(3) . .
O30 W5 O13 100.0(4) . .
O30 W5 O28 105.3(4) . .
O13 W5 O28 94.6(4) . .
O30 W5 O41 98.3(4) . .
O13 W5 O41 96.1(4) . .
O28 W5 O41 152.0(4) . .
O30 W5 O54 90.1(4) . .
O13 W5 O54 169.6(4) . .
O28 W5 O54 80.2(4) . .
O41 W5 O54 84.9(4) . .
O30 W5 O27 166.7(4) . .
O13 W5 O27 89.3(3) . .
O28 W5 O27 83.3(3) . .
O41 W5 O27 71.0(3) . .
O54 W5 O27 81.2(3) . .
O37 W6 O34 103.1(4) . .
O37 W6 O20 100.3(4) . .
O34 W6 O20 91.1(4) . .
O37 W6 O53 97.7(4) . .
O34 W6 O53 157.9(4) . .
O20 W6 O53 92.5(4) . .
O37 W6 O38 95.6(4) . .
O34 W6 O38 85.0(4) . .
O20 W6 O38 164.1(4) . .
O53 W6 O38 85.6(4) . .
O37 W6 O52 170.2(4) . .
O34 W6 O52 84.6(3) . .
O20 W6 O52 85.4(3) . .
O53 W6 O52 73.9(3) . .
O38 W6 O52 78.8(3) . .
O18 W7 O8 100.5(4) . .
O18 W7 O17 104.1(4) . .
O8 W7 O17 90.6(4) . .
O18 W7 O9 97.8(4) . .
O8 W7 O9 93.9(4) . .
O17 W7 O9 156.6(4) . .
O18 W7 O19 96.5(4) . .
O8 W7 O19 162.9(4) . .
O17 W7 O19 84.1(4) . .
O9 W7 O19 84.9(4) . .
O18 W7 O14 170.4(4) . .
O8 W7 O14 83.5(4) . .
O17 W7 O14 84.5(3) . .
O9 W7 O14 73.2(3) . .
O19 W7 O14 79.9(3) . .
O10 W8 O11 104.1(4) . .
O10 W8 O7 100.4(4) . .
O11 W8 O7 89.4(4) . .
O10 W8 O9 97.7(4) . .
O11 W8 O9 157.7(4) . .
O7 W8 O9 91.1(4) . .
O10 W8 O13 96.2(4) . .
O11 W8 O13 86.9(4) . .
O7 W8 O13 163.5(4) . .
O9 W8 O13 86.3(4) . .
O10 W8 O14 170.4(4) . .
O11 W8 O14 84.7(3) . .
O7 W8 O14 83.2(3) . .
O9 W8 O14 73.3(3) . .
O13 W8 O14 80.4(3) . .
O31 W9 O25 101.4(4) . .
O31 W9 O32 98.2(4) . .
O25 W9 O32 94.8(4) . .
O31 W9 O28 101.0(4) . .
O25 W9 O28 91.2(4) . .
O32 W9 O28 158.3(3) . .
O31 W9 O35 91.0(4) . .
O25 W9 O35 167.2(4) . .
O32 W9 O35 86.3(3) . .
O28 W9 O35 83.4(3) . .
O31 W9 O29 168.0(4) . .
O25 W9 O29 89.5(3) . .
O32 W9 O29 75.5(3) . .
O28 W9 O29 83.8(3) . .
O35 W9 O29 78.5(3) . .
O39 W10 O44 102.3(4) . .
O39 W10 O43 102.4(4) . .
O44 W10 O43 92.7(4) . .
O39 W10 O53 99.3(4) . .
O44 W10 O53 93.5(4) . .
O43 W10 O53 155.6(4) . .
O39 W10 O21 93.4(4) . .
O44 W10 O21 164.3(4) . .
O43 W10 O21 83.2(4) . .
O53 W10 O21 84.5(4) . .
O39 W10 O52 170.5(4) . .
O44 W10 O52 85.0(3) . .
O43 W10 O52 83.3(3) . .
O53 W10 O52 73.8(3) . .
O21 W10 O52 79.5(3) . .
O22 W11 O21 101.8(4) . .
O22 W11 O17 102.4(5) . .
O21 W11 O17 91.6(4) . .
O22 W11 O48 97.9(5) . .
O21 W11 O48 95.2(4) . .
O17 W11 O48 156.7(4) . .
O22 W11 O2 94.5(4) . .
O21 W11 O2 163.6(4) . .
O17 W11 O2 82.8(4) . .
O48 W11 O2 84.5(4) . .
O22 W11 O16 169.5(5) . .
O21 W11 O16 85.7(3) . .
O17 W11 O16 84.7(3) . .
O48 W11 O16 73.7(3) . .
O2 W11 O16 78.5(3) . .
O47 W12 O46 96.5(4) . .
O47 W12 O4 102.2(5) . .
O46 W12 O4 86.4(4) . .
O47 W12 O20 100.6(4) . .
O46 W12 O20 162.5(4) . .
O4 W12 O20 86.0(4) . .
O47 W12 O48 100.1(5) . .
O46 W12 O48 91.4(4) . .
O4 W12 O48 157.7(4) . .
O20 W12 O48 89.7(4) . .
O47 W12 O16 172.8(4) . .
O46 W12 O16 82.8(4) . .
O4 W12 O16 85.0(4) . .
O20 W12 O16 80.9(3) . .
O48 W12 O16 72.7(4) . .
O51 W13 O2 103.8(5) . .
O51 W13 O49 101.2(6) . .
O2 W13 O49 96.7(5) . .
O51 W13 O8 101.3(5) . .
O2 W13 O8 86.5(4) . .
O49 W13 O8 155.8(5) . .
O51 W13 O1 101.8(5) . .
O2 W13 O1 152.1(5) . .
O49 W13 O1 89.0(5) . .
O8 W13 O1 77.8(5) . .
O51 W13 O3 169.6(5) . .
O2 W13 O3 85.9(4) . .
O49 W13 O3 73.7(4) . .
O8 W13 O3 82.7(4) . .
O1 W13 O3 69.5(3) . .
O55 W14 O5 104.1(5) . .
O55 W14 O46 102.9(5) . .
O5 W14 O46 89.0(4) . .
O55 W14 O50 99.4(6) . .
O5 W14 O50 90.8(5) . .
O46 W14 O50 157.0(5) . .
O55 W14 O49 99.7(6) . .
O5 W14 O49 156.2(4) . .
O46 W14 O49 86.7(5) . .
O50 W14 O49 84.3(5) . .
O55 W14 O3 168.9(5) . .
O5 W14 O3 84.3(4) . .
O46 W14 O3 84.3(4) . .
O50 W14 O3 72.8(4) . .
O49 W14 O3 72.0(4) . .
O56 W15 O1 103.3(4) . .
O56 W15 O50 100.3(5) . .
O1 W15 O50 95.5(5) . .
O56 W15 O7 101.7(5) . .
O1 W15 O7 84.6(5) . .
O50 W15 O7 157.3(4) . .
O56 W15 O6 103.1(4) . .
O1 W15 O6 152.5(4) . .
O50 W15 O6 87.1(5) . .
O7 W15 O6 82.7(4) . .
O56 W15 O3 171.8(4) . .
O1 W15 O3 72.5(3) . .
O50 W15 O3 73.6(4) . .
O7 W15 O3 85.0(3) . .
O6 W15 O3 82.2(3) . .
O44 Co1 O35 93.7(3) 7_577 .
O44 Co1 O36 87.9(4) 7_577 .
O35 Co1 O36 94.8(3) . .
O44 Co1 O40 90.4(3) 7_577 7_577
O35 Co1 O40 175.3(4) . 7_577
O36 Co1 O40 87.5(3) . 7_577
O44 Co1 O38 95.3(4) 7_577 7_577
O35 Co1 O38 89.9(3) . 7_577
O36 Co1 O38 174.1(3) . 7_577
O40 Co1 O38 87.5(3) 7_577 7_577
O44 Co1 O40 175.8(3) 7_577 .
O35 Co1 O40 89.9(3) . .
O36 Co1 O40 89.6(3) . .
O40 Co1 O40 86.1(3) 7_577 .
O38 Co1 O40 86.9(3) 7_577 .
O16 P1 O14 111.6(5) . .
O16 P1 O15 113.3(5) . .
O14 P1 O15 112.4(5) . .
O16 P1 O3 106.4(5) . .
O14 P1 O3 106.3(5) . .
O15 P1 O3 106.2(5) . .
O52 P2 O27 109.6(5) . .
O52 P2 O29 110.5(5) . .
O27 P2 O29 109.3(4) . .
O52 P2 O40 109.6(5) . .
O27 P2 O40 108.3(5) . .
O29 P2 O40 109.5(5) . .
W15 O1 W13 125.5(4) . .
W13 O2 W11 152.8(6) . .
P1 O3 W15 126.6(5) . .
P1 O3 W14 123.9(5) . .
W15 O3 W14 90.5(3) . .
P1 O3 W13 123.7(5) . .
W15 O3 W13 90.8(3) . .
W14 O3 W13 90.9(3) . .
W4 O4 W12 154.5(5) . .
W14 O5 W4 150.7(6) . .
W2 O6 W15 153.9(5) . .
W8 O7 W15 149.8(5) . .
W7 O8 W13 147.2(5) . .
W8 O9 W7 122.3(5) . .
W8 O11 W2 148.0(5) . .
W2 O12 W4 122.6(4) . .
W5 O13 W8 162.5(6) . .
P1 O14 W7 127.4(5) . .
P1 O14 W8 127.6(5) . .
W7 O14 W8 91.1(3) . .
P1 O15 W2 127.4(5) . .
P1 O15 W4 128.9(5) . .
W2 O15 W4 91.9(3) . .
P1 O16 W11 131.5(5) . .
P1 O16 W12 127.2(5) . .
W11 O16 W12 90.5(3) . .
W7 O17 W11 151.4(5) . .
W3 O19 W7 161.8(6) . .
W6 O20 W12 167.0(6) . .
W11 O21 W10 166.3(6) . .
W9 O25 W2 169.3(5) . .
W4 O26 W1 164.5(5) . .
P2 O27 W5 132.2(5) . .
P2 O27 W3 132.0(4) . .
W5 O27 W3 91.2(3) . .
W5 O28 W9 161.3(5) . .
P2 O29 W9 132.8(5) . .
P2 O29 W1 124.1(4) . .
W9 O29 W1 91.6(3) . .
W9 O32 W1 122.1(4) . .
W6 O34 W1 154.2(5) . .
Co1 O35 W9 133.2(4) . .
W1 O36 Co1 136.7(4) . .
W6 O38 Co1 135.4(4) . 7_577
P2 O40 Co1 125.2(5) . 7_577
P2 O40 Co1 123.0(5) . .
Co1 O40 Co1 93.9(3) 7_577 .
W3 O41 W5 120.3(5) . .
W3 O43 W10 155.4(5) . .
W10 O44 Co1 134.5(5) . 7_577
W12 O46 W14 147.5(6) . .
W12 O48 W11 122.4(5) . .
W13 O49 W14 123.1(6) . .
W15 O50 W14 123.1(6) . .
P2 O52 W10 125.4(5) . .
P2 O52 W6 128.4(5) . .
W10 O52 W6 90.7(3) . .
W6 O53 W10 121.6(5) . .
C1 N1 C9 109(2) . .
C1 N1 C5 111(2) . .
C9 N1 C5 111(2) . .
C1 N1 C13 107(2) . .
C9 N1 C13 108(2) . .
C5 N1 C13 110.4(18) . .
C21 N2 C17 110.6(11) . .
C21 N2 C29 108.9(10) . .
C17 N2 C29 108.8(9) . .
C21 N2 C25 108.3(9) . .
C17 N2 C25 110.2(10) . .
C29 N2 C25 110.1(11) . .
C41 N3 C37 124(3) . .
C41 N3 C33 114(3) . .
C37 N3 C33 106(2) . .
N1 C1 C2 116(3) . .
C1 C2 C3 105(3) . .
C6 C5 N1 113(2) . .
C5 C6 C7 112(3) . .
C8 C7 C6 112(3) . .
C10 C9 N1 113(3) . .
C14 C13 N1 116(2) . .
C15 C14 C13 115(2) . .
C14 C15 C16 114(3) . .
N2 C17 C18 113.7(10) . .
C19 C18 C17 109.5(12) . .
C20 C19 C18 112.2(15) . .
N2 C21 C22 115.0(10) . .
C21 C22 C23 110.7(13) . .
C24 C23 C22 113.6(18) . .
C26 C25 N2 115.7(11) . .
C25 C26 C27 110.1(13) . .
C28 C27 C26 112.8(16) . .
C30 C29 N2 116.1(11) . .
C31 C30 C29 109.3(12) . .
C32 C31 C30 110.8(17) . .
C34 C33 N3 116(2) . .
C33 C34 C35 118(3) . .
C36 C35 C34 119(4) . .
N3 C37 C38 114(2) . .
C39 C38 C37 113(2) . .
C38 C39 C40 121(3) . .
N3 C41 C42 98(3) . .
C41 C42 C43 112(5) . .

loop_
_geom_bond_atom_site_label_1
_geom_bond_atom_site_label_2
_geom_bond_distance
_geom_bond_site_symmetry_2
W1 O33 1.711(10) .
W1 O36 1.790(8) .
W1 O34 1.896(8) .
W1 O32 1.942(8) .
W1 O26 2.036(8) .
W1 O29 2.420(8) .
W2 O23 1.702(9) .
W2 O6 1.858(9) .
W2 O12 1.893(10) .
W2 O11 1.922(9) .
W2 O25 1.962(8) .
W2 O15 2.332(8) .
W3 O45 1.700(10) .
W3 O19 1.809(8) .
W3 O43 1.849(9) .
W3 O41 1.915(9) .
W3 O42 2.156(9) .
W3 O27 2.342(8) .
W4 O24 1.710(10) .
W4 O26 1.822(8) .
W4 O4 1.883(9) .
W4 O12 1.950(9) .
W4 O5 2.028(9) .
W4 O15 2.358(8) .
W5 O30 1.700(10) .
W5 O13 1.829(9) .
W5 O28 1.851(8) .
W5 O41 1.939(9) .
W5 O54 2.114(9) .
W5 O27 2.338(8) .
W6 O37 1.715(9) .
W6 O34 1.872(8) .
W6 O20 1.888(8) .
W6 O53 1.918(8) .
W6 O38 1.987(8) .
W6 O52 2.378(9) .
W7 O18 1.711(10) .
W7 O8 1.846(9) .
W7 O17 1.876(9) .
W7 O9 1.927(9) .
W7 O19 2.006(8) .
W7 O14 2.351(8) .
W8 O10 1.708(10) .
W8 O11 1.872(9) .
W8 O7 1.883(8) .
W8 O9 1.912(8) .
W8 O13 1.963(9) .
W8 O14 2.358(9) .
W9 O31 1.710(9) .
W9 O25 1.830(8) .
W9 O32 1.894(8) .
W9 O28 1.919(8) .
W9 O35 2.073(8) .
W9 O29 2.259(8) .
W10 O39 1.719(9) .
W10 O44 1.801(9) .
W10 O43 1.928(9) .
W10 O53 1.944(9) .
W10 O21 2.032(9) .
W10 O52 2.363(8) .
W11 O22 1.715(10) .
W11 O21 1.819(9) .
W11 O17 1.904(10) .
W11 O48 1.931(11) .
W11 O2 2.042(9) .
W11 O16 2.336(9) .
W12 O47 1.712(9) .
W12 O46 1.892(9) .
W12 O4 1.893(8) .
W12 O20 1.904(8) .
W12 O48 1.905(10) .
W12 O16 2.396(9) .
W13 O51 1.694(11) .
W13 O2 1.834(10) .
W13 O49 1.872(12) .
W13 O8 1.969(9) .
W13 O1 1.993(8) .
W13 O3 2.389(9) .
W14 O55 1.702(12) .
W14 O5 1.843(10) .
W14 O46 1.922(10) .
W14 O50 1.939(11) .
W14 O49 1.990(12) .
W14 O3 2.378(9) .
W15 O56 1.732(9) .
W15 O1 1.820(9) .
W15 O50 1.898(12) .
W15 O7 1.942(9) .
W15 O6 1.958(9) .
W15 O3 2.374(9) .
Co1 O44 2.036(9) 7_577
Co1 O35 2.064(8) .
Co1 O36 2.067(9) .
Co1 O40 2.092(8) 7_577
Co1 O38 2.112(9) 7_577
Co1 O40 2.129(9) .
P1 O16 1.522(8) .
P1 O14 1.527(9) .
P1 O15 1.536(9) .
P1 O3 1.584(9) .
P2 O52 1.545(8) .
P2 O27 1.547(8) .
P2 O29 1.559(8) .
P2 O40 1.563(9) .
O38 Co1 2.112(9) 7_577
O40 Co1 2.092(8) 7_577
O44 Co1 2.036(9) 7_577
N1 C1 1.497(18) .
N1 C9 1.514(19) .
N1 C5 1.515(18) .
N1 C13 1.525(18) .
N2 C21 1.513(13) .
N2 C17 1.514(14) .
N2 C29 1.526(14) .
N2 C25 1.532(13) .
N3 C41 1.49(2) .
N3 C37 1.496(19) .
N3 C33 1.504(18) .
N4 C49 1.21(3) .
C1 C2 1.51(2) .
C2 C3 1.51(2) .
C5 C6 1.505(19) .
C6 C7 1.515(19) .
C7 C8 1.51(2) .
C9 C10 1.51(2) .
C13 C14 1.506(19) .
C14 C15 1.485(19) .
C15 C16 1.495(19) .
C17 C18 1.539(15) .
C18 C19 1.514(16) .
C19 C20 1.502(17) .
C21 C22 1.514(15) .
C22 C23 1.527(15) .
C23 C24 1.477(18) .
C25 C26 1.516(16) .
C26 C27 1.534(15) .
C27 C28 1.499(17) .
C29 C30 1.513(14) .
C30 C31 1.510(16) .
C31 C32 1.507(18) .
C33 C34 1.504(19) .
C34 C35 1.506(19) .
C35 C36 1.50(2) .
C37 C38 1.512(19) .
C38 C39 1.497(19) .
C39 C40 1.504(19) .
C41 C42 1.50(2) .
C42 C43 1.51(2) .

loop_
_platon_squeeze_void_nr
_platon_squeeze_void_average_x
_platon_squeeze_void_average_y
_platon_squeeze_void_average_z
_platon_squeeze_void_volume
_platon_squeeze_void_count_electrons
_platon_squeeze_void_content
1 -0.076 0.074 -0.012 11312 3473 ' '
2 0.063 0.010 0.135 7 0 ' '
3 0.063 0.990 0.635 7 1 ' '
4 0.437 0.510 0.365 7 0 ' '
5 0.437 0.490 0.865 6 1 ' '
6 0.563 0.510 0.135 7 0 ' '
7 0.563 0.490 0.635 7 1 ' '
8 0.937 0.010 0.365 7 0 ' '
9 0.937 0.990 0.865 6 1 ' '
